data_4316452
loop_
_publ_author_name
'Jos\'e Vicente'
'Mar\'ia-Teresa Chicote'
'Elo\'isa Mart\'inez-Viviente'
'Antonio-Jes\'us Mart\'inez-Mart\'inez'
'Nicol\'as S\'anchez-Moya'
'Peter G. Jones'

_publ_section_title
;
 2-(Aminomethyl)phenyl Complexes of Au(III), Mixed Au(III)/Ag(I), and
 Pd(II) with the 2,2-Diacetyl-1,1-Ethylenedithiolato Ligand: Dancing of
 Palladacycles around a Juggler Ligand
;
_journal_name_full 'Inorganic Chemistry'
_journal_page_first 8099
_journal_page_last 8111
_journal_paper_doi 10.1021/ic101188z
_journal_volume 49
_journal_year 2010
_chemical_formula_sum 'C25 H32 Cl2 N2 O2 Pd2 S2'
_chemical_formula_weight 740.35
_chemical_name_systematic
;
 ?
;
_space_group_IT_number 2
_symmetry_cell_setting triclinic
_symmetry_space_group_name_Hall '-P 1'
_symmetry_space_group_name_H-M 'P -1'
_atom_sites_solution_hydrogens geom
_atom_sites_solution_primary direct
_atom_sites_solution_secondary difmap
_audit_creation_method SHELXL-97
_cell_angle_alpha 101.931(3)
_cell_angle_beta 92.169(3)
_cell_angle_gamma 108.554(3)
_cell_formula_units_Z 2
_cell_length_a 11.3598(12)
_cell_length_b 11.6148(12)
_cell_length_c 11.6365(12)
_cell_measurement_reflns_used 6140
_cell_measurement_temperature 143(2)
_cell_measurement_theta_max 28
_cell_measurement_theta_min 2
_cell_volume 1415.2(3)
_computing_cell_refinement 'Bruker SAINT'
_computing_data_collection 'Bruker SMART'
_computing_data_reduction 'Bruker SAINT'
_computing_molecular_graphics 'Siemens XP'
_computing_publication_material SHELXL-97
_computing_structure_refinement 'SHELXL-97 (Sheldrick, 1997)'
_computing_structure_solution 'SHELXS-97 (Sheldrick, 1990)'
_diffrn_ambient_temperature 143(2)
_diffrn_detector_area_resol_mean 8.192
_diffrn_measured_fraction_theta_full 0.990
_diffrn_measured_fraction_theta_max 0.990
_diffrn_measurement_device_type 'Bruker SMART 1000 CCD'
_diffrn_measurement_method \w-scan
_diffrn_radiation_monochromator graphite
_diffrn_radiation_source 'fine-focus sealed tube'
_diffrn_radiation_type MoK\a
_diffrn_radiation_wavelength 0.71073
_diffrn_reflns_av_R_equivalents 0.0294
_diffrn_reflns_av_sigmaI/netI 0.0289
_diffrn_reflns_limit_h_max 15
_diffrn_reflns_limit_h_min -15
_diffrn_reflns_limit_k_max 16
_diffrn_reflns_limit_k_min -16
_diffrn_reflns_limit_l_max 16
_diffrn_reflns_limit_l_min -16
_diffrn_reflns_number 16952
_diffrn_reflns_theta_full 30.00
_diffrn_reflns_theta_max 30.03
_diffrn_reflns_theta_min 1.80
_exptl_absorpt_coefficient_mu 1.633
_exptl_absorpt_correction_T_max 0.970
_exptl_absorpt_correction_T_min 0.684
_exptl_absorpt_correction_type multi-scan
_exptl_absorpt_process_details SADABS
_exptl_crystal_colour yellow
_exptl_crystal_density_diffrn 1.737
_exptl_crystal_density_method 'not measured'
_exptl_crystal_description prism
_exptl_crystal_F_000 740
_exptl_crystal_size_max 0.37
_exptl_crystal_size_mid 0.19
_exptl_crystal_size_min 0.19
_refine_diff_density_max 0.569
_refine_diff_density_min -0.797
_refine_diff_density_rms 0.091
_refine_ls_extinction_method none
_refine_ls_goodness_of_fit_ref 1.046
_refine_ls_hydrogen_treatment 'rigid methyls, others riding'
_refine_ls_matrix_type full
_refine_ls_number_parameters 350
_refine_ls_number_reflns 8208
_refine_ls_number_restraints 31
_refine_ls_restrained_S_all 1.048
_refine_ls_R_factor_all 0.0264
_refine_ls_R_factor_gt 0.0220
_refine_ls_shift/su_max 0.010
_refine_ls_shift/su_mean 0.000
_refine_ls_structure_factor_coef Fsqd
_refine_ls_weighting_details 'calc w=1/[\s^2^(Fo^2^)+(0.0307P)^2^+0.1137P] where P=(Fo^2^+2Fc^2^)/3'
_refine_ls_weighting_scheme calc
_refine_ls_wR_factor_gt 0.0530
_refine_ls_wR_factor_ref 0.0543
_reflns_number_gt 7292
_reflns_number_total 8208
_reflns_threshold_expression >2sigma(I)
_cod_data_source_file ic101188z_si_002_2.cif
_cod_data_source_block oldnic
_cod_depositor_comments
;
The following automatic conversions were performed:

'_geom_angle_publ_flag' value 'Y' changed to 'y' according to the
built-in table from CIF Core dictionary named 'cif_core.dic' version
2.4.1 from 2010-06-29 (63 times).

'_geom_bond_publ_flag' value 'Y'
changed to 'y' according to the built-in table from CIF Core
dictionary named 'cif_core.dic' version 2.4.1 from 2010-06-29 (37
times).

Automatic conversion script
Id: cif_fix_values 1646 2011-03-28 12:23:43Z adriana 
;
_cod_database_code 4316452

loop_
_symmetry_equiv_pos_as_xyz
'x, y, z'
'-x, -y, -z'

loop_
_atom_site_label
_atom_site_type_symbol
_atom_site_fract_x
_atom_site_fract_y
_atom_site_fract_z
_atom_site_U_iso_or_equiv
_atom_site_adp_type
_atom_site_occupancy
_atom_site_symmetry_multiplicity
_atom_site_calc_flag
_atom_site_refinement_flags
_atom_site_disorder_assembly
_atom_site_disorder_group
Pd1 Pd 0.172872(10) 0.217652(10) 0.041381(9) 0.01614(3) Uani 1 1 d . . .
Pd2 Pd 0.257703(10) 0.382951(10) 0.425568(9) 0.01621(3) Uani 1 1 d . . .
S1 S 0.28718(4) 0.33468(3) 0.23422(3) 0.01847(7) Uani 1 1 d . . .
S2 S 0.35201(4) 0.16856(4) 0.05605(3) 0.02304(8) Uani 1 1 d . . .
N1 N -0.00331(12) 0.24086(12) 0.03382(12) 0.0193(2) Uani 1 1 d . . .
N2 N 0.24474(12) 0.44444(12) 0.60655(11) 0.0194(2) Uani 1 1 d . . .
O1 O 0.33811(11) 0.25621(11) 0.46770(10) 0.0255(2) Uani 1 1 d . . .
O2 O 0.41596(18) -0.03627(14) 0.24078(17) 0.0561(5) Uani 1 1 d . . .
C1 C 0.35852(14) 0.22032(14) 0.20903(14) 0.0196(3) Uani 1 1 d . . .
C2 C 0.40793(15) 0.17002(14) 0.28871(15) 0.0226(3) Uani 1 1 d . . .
C3 C 0.39790(16) 0.19188(15) 0.41310(16) 0.0256(3) Uani 1 1 d . . .
C4 C 0.4622(3) 0.1344(2) 0.4885(2) 0.0509(6) Uani 1 1 d . . .
H4A H 0.4597 0.1699 0.5721 0.061 Uiso 1 1 calc R . .
H4B H 0.5493 0.1519 0.4720 0.061 Uiso 1 1 calc R . .
H4C H 0.4194 0.0440 0.4708 0.061 Uiso 1 1 calc R . .
C5 C 0.46556(19) 0.07242(18) 0.23742(17) 0.0330(4) Uani 1 1 d . . .
C6 C 0.5871(2) 0.1148(2) 0.1871(2) 0.0427(5) Uani 1 1 d . . .
H6A H 0.6562 0.1437 0.2506 0.051 Uiso 1 1 calc R . .
H6B H 0.5890 0.1832 0.1494 0.051 Uiso 1 1 calc R . .
H6C H 0.5958 0.0450 0.1283 0.051 Uiso 1 1 calc R . .
C11 C 0.10962(15) 0.11801(14) -0.12271(13) 0.0196(3) Uani 1 1 d . . .
C12 C -0.02011(15) 0.08714(14) -0.14947(14) 0.0223(3) Uani 1 1 d . . .
C13 C -0.07905(17) 0.01840(16) -0.26157(15) 0.0296(4) Uani 1 1 d . . .
H13 H -0.1667 -0.0020 -0.2789 0.036 Uiso 1 1 calc R . .
C14 C -0.00927(19) -0.02028(17) -0.34789(15) 0.0333(4) Uani 1 1 d . . .
H14 H -0.0494 -0.0685 -0.4237 0.040 Uiso 1 1 calc R . .
C15 C 0.11888(19) 0.01181(16) -0.32278(15) 0.0299(4) Uani 1 1 d . . .
H15 H 0.1666 -0.0130 -0.3823 0.036 Uiso 1 1 calc R . .
C16 C 0.17864(17) 0.08026(15) -0.21084(14) 0.0242(3) Uani 1 1 d . . .
H16 H 0.2665 0.1012 -0.1946 0.029 Uiso 1 1 calc R . .
C17 C -0.08997(15) 0.12675(15) -0.05051(15) 0.0234(3) Uani 1 1 d . . .
H17A H -0.1622 0.1453 -0.0824 0.028 Uiso 1 1 calc R . .
H17B H -0.1218 0.0586 -0.0089 0.028 Uiso 1 1 calc R . .
C18 C -0.05107(16) 0.25324(17) 0.15067(15) 0.0285(3) Uani 1 1 d . . .
H18A H 0.0031 0.3303 0.2045 0.034 Uiso 1 1 calc R . .
H18B H -0.0517 0.1816 0.1830 0.034 Uiso 1 1 calc R . .
H18C H -0.1362 0.2560 0.1420 0.034 Uiso 1 1 calc R . .
C19 C 0.00390(17) 0.35246(16) -0.01156(17) 0.0287(4) Uani 1 1 d . . .
H19A H -0.0785 0.3626 -0.0147 0.034 Uiso 1 1 calc R . .
H19B H 0.0305 0.3423 -0.0911 0.034 Uiso 1 1 calc R . .
H19C H 0.0644 0.4264 0.0410 0.034 Uiso 1 1 calc R . .
C21 C 0.20231(14) 0.52594(14) 0.41154(13) 0.0183(3) Uani 1 1 d . . .
C22 C 0.16946(15) 0.58482(14) 0.51804(13) 0.0200(3) Uani 1 1 d . . .
C23 C 0.14374(17) 0.69586(15) 0.52727(14) 0.0253(3) Uani 1 1 d . . .
H23 H 0.1220 0.7345 0.5997 0.030 Uiso 1 1 calc R . .
C24 C 0.14979(17) 0.75029(15) 0.43103(15) 0.0265(3) Uani 1 1 d . . .
H24 H 0.1332 0.8265 0.4378 0.032 Uiso 1 1 calc R . .
C25 C 0.18006(18) 0.69298(16) 0.32510(15) 0.0271(3) Uani 1 1 d . . .
H25 H 0.1828 0.7292 0.2587 0.032 Uiso 1 1 calc R . .
C26 C 0.20671(16) 0.58183(15) 0.31552(14) 0.0227(3) Uani 1 1 d . . .
H26 H 0.2281 0.5438 0.2426 0.027 Uiso 1 1 calc R . .
C27 C 0.15933(16) 0.51975(16) 0.61795(14) 0.0239(3) Uani 1 1 d . . .
H27A H 0.1823 0.5821 0.6944 0.029 Uiso 1 1 calc R . .
H27B H 0.0722 0.4646 0.6159 0.029 Uiso 1 1 calc R . .
C28 C 0.37395(16) 0.52551(17) 0.65685(15) 0.0276(3) Uani 1 1 d . . .
H28A H 0.3759 0.5566 0.7421 0.033 Uiso 1 1 calc R . .
H28B H 0.4003 0.5962 0.6190 0.033 Uiso 1 1 calc R . .
H28C H 0.4308 0.4771 0.6426 0.033 Uiso 1 1 calc R . .
C29 C 0.20242(16) 0.34302(16) 0.67012(15) 0.0260(3) Uani 1 1 d . . .
H29A H 0.2017 0.3791 0.7539 0.031 Uiso 1 1 calc R . .
H29B H 0.2595 0.2946 0.6623 0.031 Uiso 1 1 calc R . .
H29C H 0.1180 0.2882 0.6362 0.031 Uiso 1 1 calc R . .
C99 C 0.5550(4) 0.4328(4) -0.0454(4) 0.0390(11) Uani 0.508(5) 1 d PDU A 1
H99A H 0.5768 0.5209 -0.0509 0.047 Uiso 0.508(5) 1 calc PR A 1
H99B H 0.4923 0.4181 0.0115 0.047 Uiso 0.508(5) 1 calc PR A 1
Cl1 Cl 0.6880(4) 0.4093(5) 0.0087(4) 0.0560(12) Uani 0.508(5) 1 d PDU A 1
Cl2 Cl 0.4883(5) 0.3362(5) -0.1837(4) 0.0445(8) Uani 0.508(5) 1 d PDU A 1
C99' C 0.5955(4) 0.2916(3) -0.1055(3) 0.0327(10) Uani 0.492(5) 1 d PDU A 2
H99C H 0.6532 0.2616 -0.1554 0.039 Uiso 0.492(5) 1 calc PR A 2
H99D H 0.5477 0.2229 -0.0701 0.039 Uiso 0.492(5) 1 calc PR A 2
Cl1' Cl 0.6841(4) 0.4202(5) 0.0092(4) 0.0475(10) Uani 0.492(5) 1 d PDU A 2
Cl2' Cl 0.4965(6) 0.3265(6) -0.1904(5) 0.0592(11) Uani 0.492(5) 1 d PDU A 2

loop_
_atom_site_aniso_label
_atom_site_aniso_U_11
_atom_site_aniso_U_22
_atom_site_aniso_U_33
_atom_site_aniso_U_23
_atom_site_aniso_U_13
_atom_site_aniso_U_12
Pd1 0.01732(6) 0.01515(5) 0.01556(5) 0.00126(4) 0.00107(4) 0.00643(4)
Pd2 0.01864(6) 0.01535(5) 0.01474(5) 0.00226(4) -0.00027(4) 0.00680(4)
S1 0.02238(17) 0.01778(16) 0.01617(15) 0.00086(13) 0.00002(13) 0.01010(13)
S2 0.02115(18) 0.02531(18) 0.02143(18) -0.00301(14) 0.00043(14) 0.01158(15)
N1 0.0186(6) 0.0173(6) 0.0230(6) 0.0053(5) 0.0026(5) 0.0067(5)
N2 0.0211(6) 0.0200(6) 0.0156(6) 0.0044(5) 0.0007(5) 0.0047(5)
O1 0.0326(6) 0.0264(6) 0.0232(6) 0.0075(5) 0.0013(5) 0.0166(5)
O2 0.0720(12) 0.0256(7) 0.0768(12) 0.0091(8) 0.0168(10) 0.0252(8)
C1 0.0164(6) 0.0150(6) 0.0238(7) -0.0005(5) 0.0005(5) 0.0038(5)
C2 0.0211(7) 0.0182(7) 0.0286(8) 0.0026(6) 0.0003(6) 0.0089(6)
C3 0.0286(8) 0.0217(7) 0.0286(8) 0.0059(6) -0.0020(6) 0.0119(6)
C4 0.0773(17) 0.0620(15) 0.0381(11) 0.0188(10) 0.0034(11) 0.0529(14)
C5 0.0393(10) 0.0303(9) 0.0343(9) 0.0026(7) -0.0006(8) 0.0221(8)
C6 0.0333(10) 0.0502(12) 0.0522(13) 0.0053(10) 0.0066(9) 0.0282(10)
C11 0.0244(7) 0.0150(6) 0.0178(7) 0.0026(5) -0.0004(6) 0.0052(5)
C12 0.0255(8) 0.0171(7) 0.0218(7) 0.0059(6) -0.0014(6) 0.0029(6)
C13 0.0305(9) 0.0253(8) 0.0249(8) 0.0075(7) -0.0061(7) -0.0019(7)
C14 0.0470(11) 0.0245(8) 0.0183(7) 0.0020(6) -0.0063(7) 0.0010(8)
C15 0.0473(11) 0.0223(8) 0.0175(7) 0.0018(6) 0.0038(7) 0.0097(7)
C16 0.0315(8) 0.0191(7) 0.0204(7) 0.0019(6) 0.0021(6) 0.0080(6)
C17 0.0189(7) 0.0216(7) 0.0271(8) 0.0064(6) -0.0004(6) 0.0030(6)
C18 0.0255(8) 0.0328(9) 0.0278(8) 0.0046(7) 0.0093(7) 0.0114(7)
C19 0.0270(8) 0.0220(7) 0.0417(10) 0.0124(7) 0.0029(7) 0.0111(6)
C21 0.0194(7) 0.0171(6) 0.0175(6) 0.0014(5) 0.0006(5) 0.0065(5)
C22 0.0230(7) 0.0211(7) 0.0161(6) 0.0025(5) 0.0016(5) 0.0086(6)
C23 0.0327(8) 0.0237(7) 0.0207(7) 0.0001(6) 0.0031(6) 0.0141(7)
C24 0.0358(9) 0.0199(7) 0.0257(8) 0.0018(6) -0.0005(7) 0.0144(7)
C25 0.0402(10) 0.0234(8) 0.0218(7) 0.0072(6) 0.0014(7) 0.0152(7)
C26 0.0310(8) 0.0212(7) 0.0176(7) 0.0025(6) 0.0030(6) 0.0123(6)
C27 0.0308(8) 0.0267(8) 0.0176(7) 0.0052(6) 0.0061(6) 0.0136(7)
C28 0.0262(8) 0.0283(8) 0.0213(7) 0.0037(6) -0.0039(6) 0.0017(7)
C29 0.0287(8) 0.0269(8) 0.0244(8) 0.0119(6) 0.0038(6) 0.0081(7)
C99 0.034(2) 0.038(2) 0.051(3) 0.0174(18) 0.0115(17) 0.0151(16)
Cl1 0.0231(13) 0.103(3) 0.0407(18) 0.0240(15) 0.0036(10) 0.0156(14)
Cl2 0.0364(12) 0.0550(13) 0.0417(15) 0.0253(13) -0.0117(11) 0.0078(10)
C99' 0.037(2) 0.0289(19) 0.033(2) 0.0067(15) 0.0126(16) 0.0124(16)
Cl1' 0.0386(18) 0.0588(13) 0.0307(15) -0.0097(11) -0.0053(11) 0.0103(11)
Cl2' 0.0409(16) 0.074(2) 0.0435(14) 0.0029(12) -0.0018(11) 0.0002(14)

loop_
_atom_type_symbol
_atom_type_description
_atom_type_scat_dispersion_real
_atom_type_scat_dispersion_imag
_atom_type_scat_source
C C 0.0033 0.0016 'International Tables Vol C Tables 4.2.6.8 and 6.1.1.4'
H H 0.0000 0.0000 'International Tables Vol C Tables 4.2.6.8 and 6.1.1.4'
N N 0.0061 0.0033 'International Tables Vol C Tables 4.2.6.8 and 6.1.1.4'
O O 0.0106 0.0060 'International Tables Vol C Tables 4.2.6.8 and 6.1.1.4'
S S 0.1246 0.1234 'International Tables Vol C Tables 4.2.6.8 and 6.1.1.4'
Pd Pd -0.9988 1.0072 'International Tables Vol C Tables 4.2.6.8 and 6.1.1.4'
Cl Cl 0.1484 0.1585 'International Tables Vol C Tables 4.2.6.8 and 6.1.1.4'

loop_
_geom_angle_atom_site_label_1
_geom_angle_atom_site_label_2
_geom_angle_atom_site_label_3
_geom_angle
_geom_angle_site_symmetry_1
_geom_angle_site_symmetry_3
_geom_angle_publ_flag
C11 Pd1 N1 82.35(6) . . y
C11 Pd1 S2 96.83(5) . . y
N1 Pd1 S2 172.62(4) . . y
C11 Pd1 S1 169.38(5) . . y
N1 Pd1 S1 108.16(4) . . y
S2 Pd1 S1 72.940(14) . . y
C21 Pd2 O1 169.22(5) . . y
C21 Pd2 N2 83.06(6) . . y
O1 Pd2 N2 89.11(5) . . y
C21 Pd2 S1 94.79(4) . . y
O1 Pd2 S1 92.33(3) . . y
N2 Pd2 S1 174.42(4) . . y
C1 S1 Pd2 110.63(6) . . y
C1 S1 Pd1 82.34(5) . . y
Pd2 S1 Pd1 141.128(19) . . y
C1 S2 Pd1 86.95(5) . . y
C19 N1 C18 109.22(13) . . y
C19 N1 C17 109.46(13) . . y
C18 N1 C17 109.55(12) . . y
C19 N1 Pd1 110.00(10) . . y
C18 N1 Pd1 112.11(10) . . y
C17 N1 Pd1 106.44(9) . . y
C29 N2 C28 109.07(13) . . y
C29 N2 C27 110.33(12) . . y
C28 N2 C27 109.98(13) . . y
C29 N2 Pd2 114.38(10) . . y
C28 N2 Pd2 104.60(10) . . y
C27 N2 Pd2 108.29(9) . . y
C3 O1 Pd2 134.33(11) . . y
C2 C1 S1 129.79(12) . . y
C2 C1 S2 122.75(12) . . y
S1 C1 S2 107.40(9) . . y
C1 C2 C3 125.97(14) . . y
C1 C2 C5 116.57(15) . . y
C3 C2 C5 117.11(14) . . y
O1 C3 C2 125.71(15) . . y
O1 C3 C4 114.99(16) . . y
C2 C3 C4 119.30(16) . . y
O2 C5 C6 121.44(17) . . y
O2 C5 C2 120.60(18) . . y
C6 C5 C2 117.92(17) . . y
C16 C11 C12 118.80(14) . . y
C16 C11 Pd1 127.75(12) . . y
C12 C11 Pd1 113.43(11) . . y
C13 C12 C11 120.58(16) . . y
C13 C12 C17 122.89(15) . . y
C11 C12 C17 116.47(14) . . y
C14 C13 C12 119.94(17) . . y
C15 C14 C13 119.76(16) . . y
C14 C15 C16 120.71(16) . . y
C15 C16 C11 120.19(17) . . y
N1 C17 C12 108.86(13) . . y
C26 C21 C22 117.79(13) . . y
C26 C21 Pd2 128.02(11) . . y
C22 C21 Pd2 113.70(11) . . y
C23 C22 C21 120.90(14) . . y
C23 C22 C27 122.31(14) . . y
C21 C22 C27 116.76(13) . . y
C24 C23 C22 120.30(14) . . y
C25 C24 C23 119.70(15) . . y
C24 C25 C26 120.24(15) . . y
C21 C26 C25 121.05(14) . . y
N2 C27 C22 109.36(12) . . y
Cl1 C99 Cl2 113.6(3) . . ?
Cl2' C99' Cl1' 113.0(4) . . ?

loop_
_geom_bond_atom_site_label_1
_geom_bond_atom_site_label_2
_geom_bond_distance
_geom_bond_site_symmetry_2
_geom_bond_publ_flag
Pd1 C11 1.9887(15) . y
Pd1 N1 2.1037(13) . y
Pd1 S2 2.2908(4) . y
Pd1 S1 2.4422(4) . y
Pd2 C21 1.9875(15) . y
Pd2 O1 2.0886(11) . y
Pd2 N2 2.1061(13) . y
Pd2 S1 2.2459(4) . y
S1 C1 1.7462(15) . y
S2 C1 1.7479(16) . y
N1 C19 1.478(2) . y
N1 C18 1.479(2) . y
N1 C17 1.499(2) . y
N2 C29 1.481(2) . y
N2 C28 1.487(2) . y
N2 C27 1.492(2) . y
O1 C3 1.258(2) . y
O2 C5 1.217(2) . y
C1 C2 1.382(2) . y
C2 C3 1.432(2) . y
C2 C5 1.514(2) . y
C3 C4 1.501(2) . y
C5 C6 1.497(3) . y
C11 C16 1.397(2) . y
C11 C12 1.407(2) . y
C12 C13 1.397(2) . y
C12 C17 1.500(2) . y
C13 C14 1.393(3) . y
C14 C15 1.386(3) . y
C15 C16 1.397(2) . y
C21 C26 1.398(2) . y
C21 C22 1.411(2) . y
C22 C23 1.395(2) . y
C22 C27 1.501(2) . y
C23 C24 1.389(2) . y
C24 C25 1.385(2) . y
C25 C26 1.401(2) . y
C99 Cl1 1.736(7) . ?
C99 Cl2 1.744(6) . ?
C99' Cl2' 1.666(6) . ?
C99' Cl1' 1.772(5) . ?
